data_4349638
loop_
_publ_author_name
'Chu, Xiaoxiao'
'Xu, Xin'
'Su, Hao'
'Raje, Sakthi'
'Angamuthu, Raja'
'Tung, Chen-Ho'
'Wang, Wenguang'

_publ_section_title
;
 Heteronuclear assembly of Ni--Cu dithiolato complexes: synthesis,
 structures, and reactivity studies
;
_journal_issue 4
_journal_name_full 'Inorganic Chemistry Frontiers'
_journal_page_first 706
_journal_paper_doi 10.1039/C6QI00536E
_journal_volume 4
_journal_year 2017
_chemical_formula_moiety 'C55 H54 Cu Ni P4 S2, 2(C2 H3 N), B F4'
_chemical_formula_sum 'C59 H60 B Cu F4 N2 Ni P4 S2'
_chemical_formula_weight 1194.15
_space_group_crystal_system triclinic
_space_group_IT_number 2
_space_group_name_Hall '-P 1'
_space_group_name_H-M_alt 'P -1'
_atom_sites_solution_hydrogens geom
_audit_creation_date 2016-05-26
_audit_creation_method
;
Olex2 1.2
(compiled 2016.02.19 svn.r3266 for OlexSys, GUI svn.r5155)
;
_audit_update_record
;
2016-11-26 deposited with the CCDC.
2017-02-07 downloaded from the CCDC.
;
_cell_angle_alpha 87.047(4)
_cell_angle_beta 81.675(4)
_cell_angle_gamma 66.275(3)
_cell_formula_units_Z 2
_cell_length_a 12.202(5)
_cell_length_b 12.646(5)
_cell_length_c 19.879(8)
_cell_measurement_reflns_used 3133
_cell_measurement_temperature 173(2)
_cell_measurement_theta_max 23.491
_cell_measurement_theta_min 2.577
_cell_volume 2778.6(19)
_computing_molecular_graphics 'Olex2 (Dolomanov et al., 2009)'
_computing_publication_material 'Olex2 (Dolomanov et al., 2009)'
_computing_structure_refinement 'ShelXL (Sheldrick, 2015)'
_diffrn_ambient_temperature 173.15
_diffrn_measured_fraction_theta_full 0.974
_diffrn_measured_fraction_theta_max 0.996
_diffrn_measurement_device_type 'Bruker APEXII'
_diffrn_radiation_type MoK\a
_diffrn_radiation_wavelength 0.710
_diffrn_reflns_av_R_equivalents 0.0722
_diffrn_reflns_av_unetI/netI 0.0961
_diffrn_reflns_Laue_measured_fraction_full 0.974
_diffrn_reflns_Laue_measured_fraction_max 0.996
_diffrn_reflns_limit_h_max 14
_diffrn_reflns_limit_h_min -14
_diffrn_reflns_limit_k_max 15
_diffrn_reflns_limit_k_min -15
_diffrn_reflns_limit_l_max 23
_diffrn_reflns_limit_l_min -23
_diffrn_reflns_number 25625
_diffrn_reflns_point_group_measured_fraction_full 0.974
_diffrn_reflns_point_group_measured_fraction_max 0.996
_diffrn_reflns_theta_full 25.214
_diffrn_reflns_theta_max 24.999
_diffrn_reflns_theta_min 2.575
_exptl_absorpt_coefficient_mu 0.966
_exptl_crystal_density_diffrn 1.427
_exptl_crystal_description block
_exptl_crystal_F_000 1236
_refine_diff_density_max 1.061
_refine_diff_density_min -0.649
_refine_diff_density_rms 0.097
_refine_ls_extinction_method none
_refine_ls_goodness_of_fit_ref 1.034
_refine_ls_hydrogen_treatment constr
_refine_ls_matrix_type full
_refine_ls_number_parameters 669
_refine_ls_number_reflns 9784
_refine_ls_number_restraints 12
_refine_ls_restrained_S_all 1.037
_refine_ls_R_factor_all 0.1017
_refine_ls_R_factor_gt 0.0542
_refine_ls_shift/su_max 0.073
_refine_ls_shift/su_mean 0.002
_refine_ls_structure_factor_coef Fsqd
_refine_ls_weighting_details 'w=1/[\s^2^(Fo^2^)+(0.0694P)^2^] where P=(Fo^2^+2Fc^2^)/3'
_refine_ls_weighting_scheme calc
_refine_ls_wR_factor_gt 0.1230
_refine_ls_wR_factor_ref 0.1472
_reflns_Friedel_coverage 0.000
_reflns_number_gt 6320
_reflns_number_total 9784
_reflns_threshold_expression 'I > 2\s(I)'
_cod_data_source_file c6qi00536e2.cif
_cod_data_source_block p
_cod_original_cell_volume 2778.5(19)
_cod_database_code 4349638
_shelxl_version_number 2013-4
_shelx_space_group_comment
;
The symmetry employed for this shelxl refinement is uniquely defined
by the following loop, which should always be used as a source of
symmetry information in preference to the above space-group names.
They are only intended as comments.
;
_olex2_refinement_description
;
1. Fixed Uiso
 At 1.2 times of:
  All C(H) groups, All C(H,H) groups
 At 1.5 times of:
  All C(H,H,H) groups
2. Uiso/Uaniso restraints and constraints
N1 \\sim C56 \\sim C57: within 1.7A with sigma of 0.004 and sigma for terminal
atoms of 0.008
3.a Secondary CH2 refined with riding coordinates:
 C1(H1A,H1B), C2(H2A,H2B), C3(H3A,H3B), C4(H4A,H4B), C5(H5A,H5B), C6(H6A,H6B),
 C7(H7A,H7B)
3.b Aromatic/amide H refined with riding coordinates:
 C8(H8), C9(H9), C10(H10), C11(H11), C12(H12), C14(H14), C16(H16), C17(H17),
 C18(H18), C19(H19), C20(H20), C21(H21), C22(H22), C23(H23), C24(H24), C26(H26),
  C28(H28), C29(H29), C30(H30), C31(H31), C33(H33), C34(H34), C35(H35),
 C36(H36), C37(H37), C38(H38), C39(H39), C40(H40), C41(H41), C43(H43), C44(H44),
  C45(H45), C46(H46), C47(H47), C48(H48), C51(H51), C52(H52), C53(H53),
 C54(H54), C55(H55)
3.c Idealised Me refined as rotating group:
 C56(H56A,H56B,H56C), C58(H58A,H58B,H58C)
;
_olex2_submission_special_instructions 'No special instructions were received'

loop_
_space_group_symop_operation_xyz
'x, y, z'
'-x, -y, -z'

loop_
_atom_site_label
_atom_site_type_symbol
_atom_site_fract_x
_atom_site_fract_y
_atom_site_fract_z
_atom_site_U_iso_or_equiv
_atom_site_adp_type
_atom_site_occupancy
_atom_site_site_symmetry_order
_atom_site_calc_flag
_atom_site_refinement_flags_posn
_atom_site_refinement_flags_adp
Cu1 Cu 0.90557(5) 0.04228(5) 0.23840(3) 0.02271(17) Uani 1 1 d . .
Ni1 Ni 0.97199(5) -0.19612(5) 0.22888(3) 0.01938(16) Uani 1 1 d . .
S1 S 1.03641(11) -0.08836(11) 0.15429(6) 0.0236(3) Uani 1 1 d . .
S2 S 0.99055(11) -0.10480(11) 0.31648(6) 0.0243(3) Uani 1 1 d . .
P1 P 0.91370(12) 0.21625(11) 0.25936(6) 0.0242(3) Uani 1 1 d . .
P2 P 0.71117(11) 0.13622(11) 0.22111(6) 0.0222(3) Uani 1 1 d . .
P3 P 0.90946(12) -0.30175(11) 0.30010(6) 0.0235(3) Uani 1 1 d . .
P4 P 0.96311(11) -0.30120(11) 0.14838(6) 0.0224(3) Uani 1 1 d . .
C1 C 1.1505(5) -0.1278(5) 0.3030(3) 0.0350(13) Uani 1 1 d . .
H1A H 1.1671 -0.0968 0.3433 0.042 Uiso 1 1 calc R .
H1B H 1.1991 -0.2121 0.3017 0.042 Uiso 1 1 calc R .
C2 C 1.1960(5) -0.0774(5) 0.2416(3) 0.0436(15) Uani 1 1 d . .
H2A H 1.2822 -0.0949 0.2436 0.052 Uiso 1 1 calc R .
H2B H 1.1521 0.0076 0.2447 0.052 Uiso 1 1 calc R .
C3 C 1.1870(4) -0.1144(5) 0.1733(3) 0.0364(14) Uani 1 1 d . .
H3A H 1.2371 -0.1983 0.1683 0.044 Uiso 1 1 calc R .
H3B H 1.2231 -0.0747 0.1385 0.044 Uiso 1 1 calc R .
C4 C 0.8523(5) -0.3870(5) 0.2550(2) 0.0307(12) Uani 1 1 d . .
H4A H 0.8548 -0.4560 0.2817 0.037 Uiso 1 1 calc R .
H4B H 0.7677 -0.3404 0.2476 0.037 Uiso 1 1 calc R .
C5 C 0.9335(5) -0.4233(4) 0.1869(2) 0.0303(12) Uani 1 1 d . .
H5A H 0.8936 -0.4508 0.1559 0.036 Uiso 1 1 calc R .
H5B H 1.0108 -0.4876 0.1939 0.036 Uiso 1 1 calc R .
C6 C 0.7746(4) 0.3209(4) 0.2294(3) 0.0285(12) Uani 1 1 d . .
H6A H 0.7545 0.3985 0.2481 0.034 Uiso 1 1 calc R .
H6B H 0.7870 0.3252 0.1792 0.034 Uiso 1 1 calc R .
C7 C 0.6702(4) 0.2829(4) 0.2525(2) 0.0280(12) Uani 1 1 d . .
H7A H 0.5962 0.3367 0.2345 0.034 Uiso 1 1 calc R .
H7B H 0.6535 0.2846 0.3028 0.034 Uiso 1 1 calc R .
C8 C 1.1518(4) -0.4230(4) 0.3154(2) 0.0259(12) Uani 1 1 d . .
H8 H 1.1672 -0.3752 0.2801 0.031 Uiso 1 1 calc R .
C9 C 1.2468(5) -0.5047(5) 0.3437(3) 0.0347(13) Uani 1 1 d . .
H9 H 1.3273 -0.5140 0.3272 0.042 Uiso 1 1 calc R .
C10 C 1.2254(5) -0.5736(5) 0.3961(3) 0.0366(14) Uani 1 1 d . .
H10 H 1.2906 -0.6282 0.4168 0.044 Uiso 1 1 calc R .
C11 C 1.1091(5) -0.5620(4) 0.4178(3) 0.0365(14) Uani 1 1 d . .
H11 H 1.0944 -0.6108 0.4527 0.044 Uiso 1 1 calc R .
C12 C 1.0136(5) -0.4808(4) 0.3898(2) 0.0328(13) Uani 1 1 d . .
H12 H 0.9334 -0.4729 0.4056 0.039 Uiso 1 1 calc R .
C13 C 1.0349(4) -0.4097(4) 0.3377(2) 0.0224(11) Uani 1 1 d . .
C14 C 0.8281(5) -0.2202(4) 0.4332(2) 0.0280(12) Uani 1 1 d . .
H14 H 0.9110 -0.2403 0.4366 0.034 Uiso 1 1 calc R .
C15 C 0.7945(4) -0.2381(4) 0.3720(2) 0.0261(12) Uani 1 1 d . .
C16 C 0.6734(5) -0.2068(5) 0.3679(3) 0.0434(15) Uani 1 1 d . .
H16 H 0.6487 -0.2179 0.3266 0.052 Uiso 1 1 calc R .
C17 C 0.5881(5) -0.1598(6) 0.4236(3) 0.0495(16) Uani 1 1 d . .
H17 H 0.5050 -0.1382 0.4202 0.059 Uiso 1 1 calc R .
C18 C 0.6220(5) -0.1437(5) 0.4841(3) 0.0423(15) Uani 1 1 d . .
H18 H 0.5626 -0.1121 0.5223 0.051 Uiso 1 1 calc R .
C19 C 0.7426(5) -0.1737(5) 0.4889(3) 0.0346(13) Uani 1 1 d . .
H19 H 0.7665 -0.1623 0.5304 0.041 Uiso 1 1 calc R .
C20 C 1.2117(5) -0.4005(4) 0.1112(3) 0.0295(12) Uani 1 1 d . .
H20 H 1.2156 -0.3792 0.1556 0.035 Uiso 1 1 calc R .
C21 C 1.3173(5) -0.4610(5) 0.0692(3) 0.0352(13) Uani 1 1 d . .
H21 H 1.3931 -0.4815 0.0849 0.042 Uiso 1 1 calc R .
C22 C 1.3127(5) -0.4914(5) 0.0044(3) 0.0392(14) Uani 1 1 d . .
H22 H 1.3853 -0.5323 -0.0248 0.047 Uiso 1 1 calc R .
C23 C 1.2030(5) -0.4626(5) -0.0178(3) 0.0402(14) Uani 1 1 d . .
H23 H 1.2000 -0.4834 -0.0626 0.048 Uiso 1 1 calc R .
C24 C 1.0959(5) -0.4033(4) 0.0246(2) 0.0323(13) Uani 1 1 d . .
H24 H 1.0203 -0.3853 0.0091 0.039 Uiso 1 1 calc R .
C25 C 1.0996(4) -0.3703(4) 0.0896(2) 0.0237(11) Uani 1 1 d . .
C26 C 0.7376(5) -0.2451(5) 0.1052(3) 0.0429(15) Uani 1 1 d . .
H26 H 0.7275 -0.3002 0.1370 0.051 Uiso 1 1 calc R .
C27 C 0.8433(4) -0.2260(4) 0.0966(2) 0.0286(12) Uani 1 1 d . .
C28 C 0.8564(6) -0.1448(5) 0.0506(3) 0.0433(15) Uani 1 1 d . .
H28 H 0.9279 -0.1305 0.0458 0.052 Uiso 1 1 calc R .
C29 C 0.7656(7) -0.0841(5) 0.0116(3) 0.062(2) Uani 1 1 d . .
H29 H 0.7751 -0.0289 -0.0204 0.074 Uiso 1 1 calc R .
C30 C 0.6618(7) -0.1042(6) 0.0193(4) 0.066(2) Uani 1 1 d . .
H30 H 0.6003 -0.0639 -0.0081 0.080 Uiso 1 1 calc R .
C31 C 0.6467(6) -0.1816(7) 0.0661(3) 0.064(2) Uani 1 1 d . .
H31 H 0.5732 -0.1924 0.0722 0.077 Uiso 1 1 calc R .
C32 C 0.5861(4) 0.0976(4) 0.2564(2) 0.0236(11) Uani 1 1 d . .
C33 C 0.5840(5) -0.0017(5) 0.2310(3) 0.0345(13) Uani 1 1 d . .
H33 H 0.6475 -0.0476 0.1978 0.041 Uiso 1 1 calc R .
C34 C 0.4891(5) -0.0339(5) 0.2540(3) 0.0420(15) Uani 1 1 d . .
H34 H 0.4864 -0.1004 0.2354 0.050 Uiso 1 1 calc R .
C35 C 0.3982(5) 0.0303(5) 0.3041(3) 0.0416(15) Uani 1 1 d . .
H35 H 0.3345 0.0071 0.3211 0.050 Uiso 1 1 calc R .
C36 C 0.4019(5) 0.1277(5) 0.3286(3) 0.0355(14) Uani 1 1 d . .
H36 H 0.3391 0.1727 0.3624 0.043 Uiso 1 1 calc R .
C37 C 0.4939(5) 0.1622(5) 0.3056(2) 0.0315(13) Uani 1 1 d . .
H37 H 0.4942 0.2303 0.3234 0.038 Uiso 1 1 calc R .
C38 C 0.5486(5) 0.2332(5) 0.0480(2) 0.0338(13) Uani 1 1 d . .
H38 H 0.4694 0.2580 0.0361 0.041 Uiso 1 1 calc R .
C39 C 0.6428(5) 0.2261(5) -0.0009(3) 0.0350(13) Uani 1 1 d . .
H39 H 0.6287 0.2474 -0.0464 0.042 Uiso 1 1 calc R .
C40 C 0.7588(5) 0.1878(5) 0.0160(3) 0.0350(13) Uani 1 1 d . .
H40 H 0.8242 0.1823 -0.0180 0.042 Uiso 1 1 calc R .
C41 C 0.7795(5) 0.1574(4) 0.0826(2) 0.0269(12) Uani 1 1 d . .
H41 H 0.8592 0.1301 0.0940 0.032 Uiso 1 1 calc R .
C42 C 0.6836(4) 0.1670(4) 0.1322(2) 0.0243(11) Uani 1 1 d . .
C43 C 0.5683(5) 0.2046(5) 0.1142(3) 0.0331(13) Uani 1 1 d . .
H43 H 0.5023 0.2107 0.1479 0.040 Uiso 1 1 calc R .
C44 C 0.9727(5) 0.1722(5) 0.3904(3) 0.0352(13) Uani 1 1 d . .
H44 H 1.0307 0.1008 0.3714 0.042 Uiso 1 1 calc R .
C45 C 0.9629(5) 0.1934(5) 0.4588(3) 0.0407(15) Uani 1 1 d . .
H45 H 1.0142 0.1368 0.4864 0.049 Uiso 1 1 calc R .
C46 C 0.8798(5) 0.2952(6) 0.4871(3) 0.0428(15) Uani 1 1 d . .
H46 H 0.8739 0.3098 0.5342 0.051 Uiso 1 1 calc R .
C47 C 0.8042(5) 0.3773(5) 0.4472(3) 0.0409(15) Uani 1 1 d . .
H47 H 0.7458 0.4477 0.4672 0.049 Uiso 1 1 calc R .
C48 C 0.8131(5) 0.3576(5) 0.3778(3) 0.0345(13) Uani 1 1 d . .
H48 H 0.7613 0.4143 0.3505 0.041 Uiso 1 1 calc R .
C49 C 0.8992(4) 0.2533(4) 0.3487(2) 0.0255(11) Uani 1 1 d . .
C50 C 1.0314(4) 0.2612(4) 0.2172(2) 0.0245(11) Uani 1 1 d . .
C51 C 1.1093(4) 0.2843(4) 0.2522(3) 0.0299(12) Uani 1 1 d . .
H51 H 1.0993 0.2829 0.3005 0.036 Uiso 1 1 calc R .
C52 C 1.2024(5) 0.3097(5) 0.2164(3) 0.0362(13) Uani 1 1 d . .
H52 H 1.2570 0.3237 0.2405 0.043 Uiso 1 1 calc R .
C53 C 1.2162(5) 0.3148(5) 0.1472(3) 0.0364(14) Uani 1 1 d . .
H53 H 1.2787 0.3344 0.1235 0.044 Uiso 1 1 calc R .
C54 C 1.1400(5) 0.2916(5) 0.1118(3) 0.0363(13) Uani 1 1 d . .
H54 H 1.1502 0.2942 0.0635 0.044 Uiso 1 1 calc R .
C55 C 1.0484(5) 0.2644(5) 0.1464(3) 0.0331(13) Uani 1 1 d . .
H55 H 0.9962 0.2475 0.1217 0.040 Uiso 1 1 calc R .
N1 N 0.5046(6) 0.3969(7) 0.4286(4) 0.095(2) Uani 1 1 d . U
C56 C 0.4513(7) 0.6240(6) 0.4074(4) 0.078(2) Uani 1 1 d . U
H56A H 0.5064 0.6351 0.3694 0.117 Uiso 1 1 calc GR .
H56B H 0.4601 0.6563 0.4490 0.117 Uiso 1 1 calc GR .
H56C H 0.3679 0.6633 0.3977 0.117 Uiso 1 1 calc GR .
C57 C 0.4804(7) 0.5005(9) 0.4164(4) 0.081(2) Uani 1 1 d . U
N2 N 0.7528(5) 0.0713(5) 0.5502(3) 0.0605(15) Uani 1 1 d . .
C58 C 0.7089(5) 0.1048(5) 0.4262(3) 0.0471(16) Uani 1 1 d . .
H58A H 0.7833 0.0939 0.3957 0.071 Uiso 1 1 calc GR .
H58B H 0.6489 0.1837 0.4217 0.071 Uiso 1 1 calc GR .
H58C H 0.6769 0.0496 0.4143 0.071 Uiso 1 1 calc GR .
C59 C 0.7347(5) 0.0861(5) 0.4957(3) 0.0389(14) Uani 1 1 d . .
F1 F 0.4694(4) 0.7158(5) 0.1662(3) 0.148(3) Uani 1 1 d . .
F2 F 0.5945(6) 0.5441(4) 0.1615(3) 0.162(3) Uani 1 1 d . .
F3 F 0.4293(5) 0.5871(5) 0.2339(2) 0.1193(19) Uani 1 1 d . .
F4 F 0.5722(6) 0.6383(7) 0.2489(3) 0.171(3) Uani 1 1 d . .
B1 B 0.5142(7) 0.6195(6) 0.2041(4) 0.0443(18) Uani 1 1 d . .

loop_
_atom_site_aniso_label
_atom_site_aniso_U_11
_atom_site_aniso_U_22
_atom_site_aniso_U_33
_atom_site_aniso_U_23
_atom_site_aniso_U_13
_atom_site_aniso_U_12
Cu1 0.0229(4) 0.0224(3) 0.0234(3) 0.0000(2) -0.0041(3) -0.0093(3)
Ni1 0.0217(4) 0.0218(4) 0.0158(3) -0.0001(2) -0.0029(3) -0.0097(3)
S1 0.0241(7) 0.0278(7) 0.0199(6) -0.0006(5) -0.0007(5) -0.0122(6)
S2 0.0300(7) 0.0255(7) 0.0191(6) -0.0009(5) -0.0050(5) -0.0122(6)
P1 0.0259(8) 0.0243(7) 0.0255(7) -0.0007(6) -0.0042(6) -0.0129(6)
P2 0.0209(7) 0.0247(7) 0.0209(7) -0.0012(5) -0.0018(5) -0.0092(6)
P3 0.0262(8) 0.0275(8) 0.0189(6) 0.0009(5) -0.0027(5) -0.0131(6)
P4 0.0237(7) 0.0239(7) 0.0193(6) -0.0020(5) -0.0032(5) -0.0089(6)
C1 0.031(3) 0.041(3) 0.035(3) 0.005(3) -0.015(3) -0.014(3)
C2 0.023(3) 0.058(4) 0.054(4) -0.004(3) -0.008(3) -0.020(3)
C3 0.023(3) 0.047(4) 0.040(3) -0.002(3) 0.002(2) -0.017(3)
C4 0.031(3) 0.034(3) 0.031(3) 0.000(2) -0.004(2) -0.019(3)
C5 0.039(3) 0.028(3) 0.030(3) -0.003(2) -0.005(2) -0.020(3)
C6 0.028(3) 0.025(3) 0.033(3) 0.001(2) -0.009(2) -0.010(2)
C7 0.024(3) 0.032(3) 0.027(3) 0.000(2) -0.004(2) -0.010(2)
C8 0.029(3) 0.027(3) 0.022(3) -0.001(2) -0.001(2) -0.012(3)
C9 0.029(3) 0.036(3) 0.040(3) -0.005(3) -0.004(3) -0.013(3)
C10 0.044(4) 0.032(3) 0.031(3) 0.002(3) -0.014(3) -0.010(3)
C11 0.051(4) 0.028(3) 0.027(3) 0.010(2) -0.007(3) -0.013(3)
C12 0.038(3) 0.033(3) 0.026(3) 0.003(2) -0.001(2) -0.014(3)
C13 0.025(3) 0.022(3) 0.021(3) 0.000(2) -0.006(2) -0.009(2)
C14 0.025(3) 0.027(3) 0.028(3) 0.004(2) -0.001(2) -0.008(2)
C15 0.029(3) 0.024(3) 0.024(3) 0.005(2) -0.003(2) -0.010(2)
C16 0.030(3) 0.063(4) 0.031(3) 0.003(3) -0.003(3) -0.013(3)
C17 0.025(3) 0.069(5) 0.044(4) 0.001(3) 0.002(3) -0.011(3)
C18 0.035(4) 0.045(4) 0.034(3) -0.002(3) 0.011(3) -0.007(3)
C19 0.041(4) 0.036(3) 0.025(3) 0.002(2) 0.001(3) -0.015(3)
C20 0.032(3) 0.032(3) 0.024(3) 0.001(2) 0.000(2) -0.013(3)
C21 0.031(3) 0.033(3) 0.041(3) 0.010(3) 0.003(3) -0.016(3)
C22 0.040(4) 0.030(3) 0.035(3) -0.001(3) 0.015(3) -0.008(3)
C23 0.053(4) 0.040(4) 0.024(3) -0.005(3) 0.002(3) -0.017(3)
C24 0.037(3) 0.032(3) 0.028(3) -0.003(2) -0.003(2) -0.014(3)
C25 0.033(3) 0.015(3) 0.021(3) -0.001(2) -0.002(2) -0.009(2)
C26 0.033(3) 0.057(4) 0.033(3) -0.010(3) -0.010(3) -0.010(3)
C27 0.024(3) 0.030(3) 0.026(3) -0.010(2) -0.009(2) -0.001(2)
C28 0.060(4) 0.023(3) 0.052(4) 0.003(3) -0.030(3) -0.014(3)
C29 0.099(6) 0.023(3) 0.064(4) -0.002(3) -0.053(4) -0.011(4)
C30 0.059(5) 0.057(5) 0.061(5) -0.020(4) -0.039(4) 0.013(4)
C31 0.033(4) 0.099(6) 0.048(4) -0.028(4) -0.009(3) -0.010(4)
C32 0.019(3) 0.031(3) 0.021(3) 0.004(2) -0.008(2) -0.010(2)
C33 0.030(3) 0.035(3) 0.040(3) -0.005(3) 0.002(3) -0.017(3)
C34 0.038(4) 0.041(4) 0.055(4) 0.002(3) -0.010(3) -0.024(3)
C35 0.032(3) 0.065(4) 0.037(3) 0.014(3) -0.006(3) -0.030(3)
C36 0.027(3) 0.055(4) 0.024(3) -0.002(3) 0.001(2) -0.017(3)
C37 0.034(3) 0.042(3) 0.023(3) 0.000(2) -0.003(2) -0.021(3)
C38 0.032(3) 0.038(3) 0.027(3) 0.001(2) -0.011(2) -0.007(3)
C39 0.046(4) 0.033(3) 0.027(3) 0.002(2) -0.007(3) -0.016(3)
C40 0.043(4) 0.038(3) 0.027(3) 0.000(2) 0.004(3) -0.022(3)
C41 0.027(3) 0.025(3) 0.032(3) 0.000(2) -0.001(2) -0.015(2)
C42 0.022(3) 0.022(3) 0.026(3) -0.005(2) -0.003(2) -0.005(2)
C43 0.024(3) 0.041(3) 0.028(3) 0.001(2) 0.000(2) -0.008(3)
C44 0.037(3) 0.034(3) 0.037(3) -0.003(3) -0.005(3) -0.017(3)
C45 0.049(4) 0.055(4) 0.028(3) 0.000(3) -0.014(3) -0.028(3)
C46 0.043(4) 0.067(5) 0.028(3) -0.009(3) -0.003(3) -0.032(4)
C47 0.032(3) 0.050(4) 0.042(3) -0.016(3) 0.004(3) -0.019(3)
C48 0.034(3) 0.042(4) 0.032(3) -0.004(3) 0.001(2) -0.021(3)
C49 0.026(3) 0.026(3) 0.029(3) -0.002(2) -0.004(2) -0.015(2)
C50 0.024(3) 0.018(3) 0.031(3) -0.003(2) -0.002(2) -0.008(2)
C51 0.027(3) 0.030(3) 0.034(3) 0.003(2) -0.005(2) -0.013(3)
C52 0.026(3) 0.035(3) 0.051(4) 0.000(3) -0.010(3) -0.014(3)
C53 0.030(3) 0.040(4) 0.037(3) 0.003(3) 0.004(3) -0.015(3)
C54 0.037(3) 0.039(3) 0.031(3) -0.006(3) 0.002(3) -0.016(3)
C55 0.034(3) 0.041(3) 0.029(3) -0.005(2) -0.002(2) -0.020(3)
N1 0.057(4) 0.095(5) 0.123(5) -0.048(5) -0.019(4) -0.013(4)
C56 0.086(5) 0.069(5) 0.079(5) -0.008(4) -0.004(4) -0.032(4)
C57 0.064(4) 0.090(5) 0.084(4) -0.031(5) -0.007(3) -0.022(5)
N2 0.073(4) 0.068(4) 0.048(4) -0.002(3) -0.013(3) -0.034(3)
C58 0.049(4) 0.052(4) 0.037(3) 0.004(3) -0.002(3) -0.018(3)
C59 0.036(4) 0.042(4) 0.038(4) -0.002(3) 0.001(3) -0.016(3)
F1 0.073(4) 0.122(5) 0.218(7) 0.088(5) -0.022(4) -0.015(3)
F2 0.208(7) 0.085(4) 0.089(4) 0.003(3) 0.047(4) 0.026(4)
F3 0.135(5) 0.184(5) 0.098(4) 0.019(4) -0.009(3) -0.128(4)
F4 0.165(6) 0.350(10) 0.085(4) -0.020(5) -0.015(4) -0.192(7)
B1 0.034(4) 0.038(4) 0.055(5) 0.002(4) -0.005(4) -0.009(4)

loop_
_atom_type_symbol
_atom_type_description
_atom_type_scat_dispersion_real
_atom_type_scat_dispersion_imag
_atom_type_scat_source
C C 0.0033 0.0016 'International Tables Vol C Tables 4.2.6.8 and 6.1.1.4'
H H 0.0000 0.0000 'International Tables Vol C Tables 4.2.6.8 and 6.1.1.4'
B B 0.0013 0.0007 'International Tables Vol C Tables 4.2.6.8 and 6.1.1.4'
Cu Cu 0.3201 1.2651 'International Tables Vol C Tables 4.2.6.8 and 6.1.1.4'
F F 0.0171 0.0103 'International Tables Vol C Tables 4.2.6.8 and 6.1.1.4'
N N 0.0061 0.0033 'International Tables Vol C Tables 4.2.6.8 and 6.1.1.4'
Ni Ni 0.3393 1.1124 'International Tables Vol C Tables 4.2.6.8 and 6.1.1.4'
P P 0.1023 0.0942 'International Tables Vol C Tables 4.2.6.8 and 6.1.1.4'
S S 0.1246 0.1234 'International Tables Vol C Tables 4.2.6.8 and 6.1.1.4'

loop_
_geom_angle_atom_site_label_1
_geom_angle_atom_site_label_2
_geom_angle_atom_site_label_3
_geom_angle
S1 Cu1 Ni1 50.59(4)
S1 Cu1 S2 85.99(5)
S2 Cu1 Ni1 50.23(4)
P1 Cu1 Ni1 160.46(4)
P1 Cu1 S1 123.59(5)
P1 Cu1 S2 114.80(5)
P2 Cu1 Ni1 109.52(4)
P2 Cu1 S1 117.26(5)
P2 Cu1 S2 129.60(5)
P2 Cu1 P1 89.76(5)
S1 Ni1 Cu1 53.95(4)
S2 Ni1 Cu1 54.56(4)
S2 Ni1 S1 91.81(6)
P3 Ni1 Cu1 126.61(5)
P3 Ni1 S1 179.28(5)
P3 Ni1 S2 88.91(6)
P3 Ni1 P4 87.24(6)
P4 Ni1 Cu1 131.08(5)
P4 Ni1 S1 92.04(6)
P4 Ni1 S2 174.34(6)
Ni1 S1 Cu1 75.46(5)
C3 S1 Cu1 104.25(18)
C3 S1 Ni1 104.75(18)
Ni1 S2 Cu1 75.21(5)
C1 S2 Cu1 102.91(17)
C1 S2 Ni1 103.62(18)
C6 P1 Cu1 102.18(16)
C49 P1 Cu1 115.99(16)
C49 P1 C6 104.9(2)
C49 P1 C50 104.2(2)
C50 P1 Cu1 123.58(16)
C50 P1 C6 103.8(2)
C7 P2 Cu1 103.74(16)
C7 P2 C42 100.3(2)
C32 P2 Cu1 126.15(16)
C32 P2 C7 105.3(2)
C32 P2 C42 101.7(2)
C42 P2 Cu1 116.39(16)
C4 P3 Ni1 109.91(17)
C13 P3 Ni1 110.66(16)
C13 P3 C4 103.9(2)
C15 P3 Ni1 121.31(16)
C15 P3 C4 105.2(2)
C15 P3 C13 104.4(2)
C5 P4 Ni1 108.68(16)
C25 P4 Ni1 116.93(16)
C25 P4 C5 103.1(2)
C25 P4 C27 106.3(2)
C27 P4 Ni1 114.30(16)
C27 P4 C5 106.5(2)
C2 C1 S2 118.6(4)
C1 C2 C3 118.6(5)
C2 C3 S1 117.3(4)
C5 C4 P3 107.1(3)
C4 C5 P4 110.2(3)
C7 C6 P1 109.5(3)
C6 C7 P2 109.5(3)
C13 C8 C9 120.7(5)
C8 C9 C10 120.2(5)
C11 C10 C9 119.3(5)
C12 C11 C10 120.9(5)
C11 C12 C13 119.8(5)
C8 C13 P3 120.7(4)
C8 C13 C12 119.0(5)
C12 C13 P3 120.3(4)
C19 C14 C15 120.9(5)
C14 C15 P3 119.8(4)
C16 C15 P3 121.6(4)
C16 C15 C14 118.6(5)
C17 C16 C15 120.3(5)
C18 C17 C16 120.7(5)
C17 C18 C19 119.7(5)
C14 C19 C18 119.7(5)
C21 C20 C25 121.2(5)
C22 C21 C20 119.9(5)
C23 C22 C21 119.8(5)
C22 C23 C24 120.7(5)
C23 C24 C25 119.9(5)
C20 C25 P4 119.8(4)
C20 C25 C24 118.5(5)
C24 C25 P4 121.4(4)
C27 C26 C31 118.6(6)
C26 C27 P4 121.0(4)
C28 C27 P4 118.8(4)
C28 C27 C26 120.1(5)
C27 C28 C29 120.2(6)
C30 C29 C28 119.7(7)
C31 C30 C29 120.4(6)
C30 C31 C26 120.9(7)
C33 C32 P2 117.0(4)
C37 C32 P2 123.8(4)
C37 C32 C33 119.2(4)
C32 C33 C34 120.0(5)
C35 C34 C33 120.3(5)
C36 C35 C34 118.8(5)
C35 C36 C37 121.8(5)
C36 C37 C32 119.9(5)
C39 C38 C43 120.2(5)
C38 C39 C40 120.0(5)
C39 C40 C41 120.0(5)
C42 C41 C40 119.9(5)
C41 C42 P2 119.2(4)
C41 C42 C43 119.3(5)
C43 C42 P2 121.5(4)
C38 C43 C42 120.6(5)
C45 C44 C49 121.2(5)
C46 C45 C44 120.3(6)
C45 C46 C47 120.0(5)
C46 C47 C48 120.5(6)
C47 C48 C49 119.4(5)
C44 C49 P1 118.5(4)
C44 C49 C48 118.6(5)
C48 C49 P1 122.9(4)
C51 C50 P1 122.9(4)
C51 C50 C55 118.7(5)
C55 C50 P1 118.3(4)
C50 C51 C52 119.7(5)
C53 C52 C51 120.9(5)
C52 C53 C54 120.1(5)
C53 C54 C55 119.7(5)
C54 C55 C50 120.9(5)
N1 C57 C56 175.8(9)
N2 C59 C58 178.7(6)
F2 B1 F1 104.0(7)
F2 B1 F3 113.9(7)
F2 B1 F4 106.6(7)
F3 B1 F1 112.3(6)
F4 B1 F1 109.0(7)
F4 B1 F3 110.6(7)

loop_
_geom_bond_atom_site_label_1
_geom_bond_atom_site_label_2
_geom_bond_distance
Cu1 Ni1 2.7983(14)
Cu1 S1 2.3373(15)
Cu1 S2 2.3580(15)
Cu1 P1 2.3034(16)
Cu1 P2 2.2544(16)
Ni1 S1 2.2337(14)
Ni1 S2 2.2246(14)
Ni1 P3 2.1642(14)
Ni1 P4 2.1736(15)
S1 C3 1.825(5)
S2 C1 1.835(5)
P1 C6 1.841(5)
P1 C49 1.826(5)
P1 C50 1.830(5)
P2 C7 1.833(5)
P2 C32 1.820(5)
P2 C42 1.840(5)
P3 C4 1.827(5)
P3 C13 1.819(5)
P3 C15 1.812(5)
P4 C5 1.829(5)
P4 C25 1.809(5)
P4 C27 1.821(5)
C1 C2 1.487(7)
C2 C3 1.490(7)
C4 C5 1.527(7)
C6 C7 1.538(6)
C8 C9 1.376(7)
C8 C13 1.375(6)
C9 C10 1.387(7)
C10 C11 1.373(7)
C11 C12 1.375(7)
C12 C13 1.401(6)
C14 C15 1.396(7)
C14 C19 1.377(7)
C15 C16 1.382(7)
C16 C17 1.377(7)
C17 C18 1.376(8)
C18 C19 1.381(7)
C20 C21 1.380(7)
C20 C25 1.389(7)
C21 C22 1.379(7)
C22 C23 1.372(8)
C23 C24 1.392(7)
C24 C25 1.392(6)
C26 C27 1.391(7)
C26 C31 1.396(8)
C27 C28 1.381(7)
C28 C29 1.387(8)
C29 C30 1.375(10)
C30 C31 1.363(10)
C32 C33 1.390(7)
C32 C37 1.382(7)
C33 C34 1.387(7)
C34 C35 1.384(8)
C35 C36 1.367(8)
C36 C37 1.373(7)
C38 C39 1.370(7)
C38 C43 1.376(7)
C39 C40 1.385(7)
C40 C41 1.388(7)
C41 C42 1.386(6)
C42 C43 1.387(7)
C44 C45 1.379(7)
C44 C49 1.390(7)
C45 C46 1.365(8)
C46 C47 1.384(8)
C47 C48 1.395(7)
C48 C49 1.401(7)
C50 C51 1.382(7)
C50 C55 1.393(7)
C51 C52 1.391(7)
C52 C53 1.363(7)
C53 C54 1.370(7)
C54 C55 1.380(7)
N1 C57 1.241(10)
C56 C57 1.463(11)
N2 C59 1.128(7)
C58 C59 1.448(8)
F1 B1 1.356(8)
F2 B1 1.295(8)
F3 B1 1.315(8)
F4 B1 1.300(8)
